data_9011478
loop_
_publ_author_name
'Kvick, A.'
'Artioli, G.'
'Smith, J. V.'

_publ_section_title
;
 Neutron diffraction study of the zeolite yugawaralite at 13 K
 Sample: T = 13 K
;
_journal_name_full 'Zeitschrift fur Kristallographie'
_journal_page_first 265
_journal_page_last 281
_journal_volume 174
_journal_year 1986
_chemical_compound_source 'Hvalfjordur, Iceland'
_chemical_formula_sum 'Al2 Ca H7.909 O20.038 Si6'
_chemical_name_mineral Yugawaralite
_space_group_IT_number 7
_symmetry_space_group_name_Hall 'P -2yc'
_symmetry_space_group_name_H-M 'P 1 c 1'
_cell_angle_alpha 90
_cell_angle_beta 111.07
_cell_angle_gamma 90
_cell_formula_units_Z 2
_cell_length_a 6.700
_cell_length_b 13.972
_cell_length_c 10.039
_cell_volume 876.943
_database_code_amcsd 0010958
_diffrn_ambient_temperature 13
_exptl_crystal_density_diffrn 2.239
_cod_original_formula_sum 'Ca Al2 Si6 O20.038 H7.909'
_cod_database_code 9011478

loop_
_space_group_symop_operation_xyz
x,y,z
x,-y,1/2+z

loop_
_atom_site_label
_atom_site_fract_x
_atom_site_fract_y
_atom_site_fract_z
_atom_site_occupancy
_atom_site_U_iso_or_equiv
_atom_site_type_symbol
_atom_site_attached_hydrogens
Ca 0.05134 0.21654 0.42364 1.00000 0.07500 Ca 0
Al1 0.00000 0.00710 0.00000 1.00000 0.05200 Al 0
Al2 0.39614 0.35598 0.65361 1.00000 0.05100 Al 0
Si1 0.34121 0.14798 0.98083 1.00000 0.05600 Si 0
Si2 0.71051 0.03650 0.19124 1.00000 0.05700 Si 0
Si3 0.40911 0.12450 0.69431 1.00000 0.05300 Si 0
Si4 0.02736 0.47598 0.43748 1.00000 0.05300 Si 0
Si5 0.36039 0.37327 0.96046 1.00000 0.05500 Si 0
Si6 0.74211 0.49757 0.62097 1.00000 0.05500 Si 0
O1 0.10689 0.10638 0.94844 1.00000 0.08300 O 0
O2 0.85591 0.04834 0.09817 1.00000 0.08600 O 0
O3 0.19153 0.07642 0.59056 1.00000 0.07800 O 0
O4 0.50365 0.10778 0.13425 1.00000 0.07200 O 0
O5 0.43489 0.11736 0.86004 1.00000 0.09100 O 0
O6 0.61915 0.07317 0.67971 1.00000 0.07600 O 0
O7 0.84451 0.06416 0.35574 1.00000 0.07500 O 0
O8 0.33904 0.26252 -0.00394 1.00000 0.09000 O 0
O9 0.39913 0.23277 0.63939 1.00000 0.07700 O 0
O10 0.16380 0.42664 0.98834 1.00000 0.07700 O 0
O11 0.83032 0.48293 0.49303 1.00000 0.07900 O 0
O12 0.17154 0.38236 0.49904 1.00000 0.07300 O 0
O13 0.57911 0.41154 0.08345 1.00000 0.07800 O 0
O14 0.36053 0.39320 0.80583 1.00000 0.08300 O 0
O15 0.62998 0.40026 0.64000 1.00000 0.07800 O 0
O16 0.93634 0.47014 0.26478 1.00000 0.07100 O 0
Ow1 0.98759 0.24929 0.17041 0.74400 0.11100 O 0
Ow1a 0.04165 0.27602 0.20621 0.18200 0.21900 O 0
H11 0.95821 0.19582 0.10667 0.82500 0.19500 H 0
H12 0.03505 0.30007 0.12817 0.88300 0.21200 H 0
H13 0.05910 0.34986 0.21315 0.15700 0.23800 H 0
Ow2 0.90310 0.23331 0.61844 1.00000 0.10600 O 0
H21 0.87938 0.18305 0.67456 1.00000 0.20300 H 0
H22 0.81676 0.28638 0.62799 1.00000 0.17300 H 0
Ow3 0.70811 0.29016 0.32835 0.97800 0.10900 O 0
H31 0.59175 0.27280 0.34773 0.48200 0.19500 H 0
H32 0.65286 0.33338 0.39098 0.41700 0.20700 H 0
H33 0.66062 0.32229 0.23748 1.00000 0.17100 H 0
Ow4 0.36920 0.15938 0.36919 0.88700 0.12500 O 0
Ow4a 0.33283 0.12668 0.35814 0.12800 0.13100 O 0
H41 0.39007 0.14373 0.28329 0.91000 0.17800 H 0
H42 0.49359 0.13517 0.44553 0.70400 0.19100 H 0
H43 0.45146 0.15376 0.40785 0.31400 0.45000 H 0
Ow5 0.81646 0.25961 0.92491 0.11900 0.13400 O 0
H51 0.90889 0.20607 0.91977 0.09800 0.13400 H 0
H52 0.87863 0.31721 0.90312 0.11900 0.24900 H 0

loop_
_cod_changelog_entry_id
_cod_changelog_entry_author
_cod_changelog_entry_date
_cod_changelog_entry_text
1
;cod-tools version 3.8.0
Id: cif_guess_AMCSD_atom_types 9581 2023-05-17 12:35:41Z saulius
;
2023-05-18T08:44:00+03:00
;Derived atom types and hydrogen counts
from atom names that follow the AMCSD naming convention
(Wat == water, O-H == hydroxyl).
;

loop_
_cod_related_entry_id
_cod_related_entry_database
_cod_related_entry_code
1 AMCSD 0010958
